data_2022398
loop_
_publ_author_name
'Sifaki, Kleanthi'
'Gumerova, Nadiia I.'
'Giester, Gerald'
'Rompel, Annette'

_publ_section_title
;
 Synthesis and characterization of the Anderson--Evans tungstoantimonate
 [Na~5~(H~2~O)~18~{(HOCH~2~)~2~CHNH~3~}~2~][SbW~6~O~24~]
;
_journal_coeditor_code KY3204
_journal_issue 7
_journal_name_full 'Acta Crystallographica Section C'
_journal_page_first
;
;
_journal_paper_doi 10.1107/S2053229621006239
_journal_volume 77
_journal_year 2021
_chemical_formula_iupac '[Na5 (H2 O)18 (C3 H10 N1 O2)2] [Sb W6 O24]'
_chemical_formula_moiety 'C6 H56.001 N2 Na5 O22 7+, O24 Sb W6 7-'
_chemical_formula_sum 'C6 H56 N2 Na5 O46 Sb W6'
_chemical_formula_weight 2232.32
_chemical_name_systematic
;
Sodium-serinol hexatungstoanitimonate
;
_space_group_crystal_system monoclinic
_space_group_IT_number 15
_space_group_name_Hall '-C 2yc'
_space_group_name_H-M_alt 'C 1 2/c 1'
_atom_sites_solution_hydrogens mixed
_audit_creation_method
;
Olex2 1.3
(compiled Nov 21 2019 18:26:39 for OlexSys, GUI svn.r6003)
;
_cell_angle_alpha 90
_cell_angle_beta 111.189(2)
_cell_angle_gamma 90
_cell_formula_units_Z 4
_cell_length_a 21.9761(14)
_cell_length_b 13.9179(9)
_cell_length_c 16.2090(10)
_cell_measurement_reflns_used 9051
_cell_measurement_temperature 200(2)
_cell_measurement_theta_max 33.17
_cell_measurement_theta_min 2.43
_cell_volume 4622.5(5)
_computing_cell_refinement
;
SAINT (Bruker, 2016)
;
_computing_data_collection
;
APEX3 (Bruker, 2015)
;
_computing_data_reduction
;
SAINT (Bruker, 2016)
;
_computing_molecular_graphics
;
OLEX2 (Dolomanov <i>et al.</i>,  2009) and
DIAMOND (Brandenburg, 2006)
;
_computing_publication_material
;
OLEX2 (Dolomanov <i>et al.</i>,  2009) and
PLATON (Spek, 2020)
;
_computing_structure_refinement
;
SHELXL2018 (Sheldrick, 2015b)
;
_computing_structure_solution
;
SHELXT2018 (Sheldrick, 2015a) and
<i>shelXle</i> (H\"ubschle <i>et al.</i>,  2011)
;
_diffrn_ambient_temperature 200.15
_diffrn_measured_fraction_theta_full 1.000
_diffrn_measured_fraction_theta_max 0.999
_diffrn_measurement_device_type 'Bruker APEXII CCD'
_diffrn_measurement_method '\f and \w scans'
_diffrn_radiation_type MoK\a
_diffrn_radiation_wavelength 0.71073
_diffrn_reflns_av_R_equivalents 0.0295
_diffrn_reflns_av_unetI/netI 0.0140
_diffrn_reflns_limit_h_max 33
_diffrn_reflns_limit_h_min -33
_diffrn_reflns_limit_k_max 21
_diffrn_reflns_limit_k_min -21
_diffrn_reflns_limit_l_max 24
_diffrn_reflns_limit_l_min -24
_diffrn_reflns_number 100214
_diffrn_reflns_theta_full 25.242
_diffrn_reflns_theta_max 33.203
_diffrn_reflns_theta_min 1.988
_diffrn_source_current 0.6
_diffrn_source_power 0.03
_diffrn_source_voltage 50.0
_diffrn_standards_number 0
_exptl_absorpt_coefficient_mu 15.614
_exptl_absorpt_correction_T_max 0.7465
_exptl_absorpt_correction_T_min 0.5423
_exptl_absorpt_correction_type multi-scan
_exptl_absorpt_process_details
;
(SADABS; Bruker, 2016)
;
_exptl_crystal_colour 'clear colourless'
_exptl_crystal_density_diffrn 3.208
_exptl_crystal_description block
_exptl_crystal_F_000 4096
_exptl_crystal_size_max 0.1
_exptl_crystal_size_mid 0.08
_exptl_crystal_size_min 0.05
_refine_diff_density_max 0.601
_refine_diff_density_min -0.689
_refine_ls_extinction_coef 0.000087(2)
_refine_ls_extinction_expression Fc^*^=kFc[1+0.001xFc^2^\l^3^/sin(2\q)]^-1/4^
_refine_ls_extinction_method
;
SHELXL2018 (Sheldrick, 2015b)
;
_refine_ls_goodness_of_fit_ref 1.151
_refine_ls_hydrogen_treatment mixed
_refine_ls_matrix_type full
_refine_ls_number_parameters 390
_refine_ls_number_reflns 8841
_refine_ls_number_restraints 23
_refine_ls_restrained_S_all 1.155
_refine_ls_R_factor_all 0.0156
_refine_ls_R_factor_gt 0.0131
_refine_ls_shift/su_max 0.004
_refine_ls_shift/su_mean 0.000
_refine_ls_structure_factor_coef Fsqd
_refine_ls_weighting_details 'w=1/[\s^2^(Fo^2^)+(0.0049P)^2^+8.8181P] where P=(Fo^2^+2Fc^2^)/3'
_refine_ls_weighting_scheme calc
_refine_ls_wR_factor_gt 0.0243
_refine_ls_wR_factor_ref 0.0246
_reflns_number_gt 8213
_reflns_number_total 8841
_reflns_threshold_expression 'I > 2\s(I)'
_cod_data_source_file ky3204sup1.cif
_cod_data_source_block I
_cod_database_code 2022398
_shelx_space_group_comment
;
The symmetry employed for this shelxl refinement is uniquely defined
by the following loop, which should always be used as a source of
symmetry information in preference to the above space-group names.
They are only intended as comments.
;
_shelx_estimated_absorpt_t_min 0.304
_shelx_estimated_absorpt_t_max 0.509

loop_
_space_group_symop_operation_xyz
'x, y, z'
'-x, y, -z+1/2'
'x+1/2, y+1/2, z'
'-x+1/2, y+1/2, -z+1/2'
'-x, -y, -z'
'x, -y, z-1/2'
'-x+1/2, -y+1/2, -z'
'x+1/2, -y+1/2, z-1/2'

loop_
_atom_site_type_symbol
_atom_site_label
_atom_site_fract_x
_atom_site_fract_y
_atom_site_fract_z
_atom_site_U_iso_or_equiv
_atom_site_adp_type
_atom_site_calc_flag
_atom_site_occupancy
_atom_site_disorder_assembly
_atom_site_disorder_group
W W1 0.23646(2) 0.98310(2) 0.50967(2) 0.00915(2) Uani d 1 . .
W W2 0.33638(2) 0.89214(2) 0.42377(2) 0.00926(2) Uani d 1 . .
W W3 0.34950(2) 0.65895(2) 0.41500(2) 0.00910(2) Uani d 1 . .
Sb Sb1 0.250000 0.750000 0.500000 0.00687(3) Uani d 1 . .
O O1 0.19305(6) 0.63497(9) 0.46152(8) 0.0092(2) Uani d 1 . .
O O2 0.32045(6) 0.65301(9) 0.53084(8) 0.0093(2) Uani d 1 . .
O O3 0.26877(6) 0.76387(9) 0.38977(8) 0.0088(2) Uani d 1 . .
O O4 0.29370(7) 1.06930(10) 0.56698(9) 0.0160(3) Uani d 1 . .
O O5 0.16585(7) 1.05002(10) 0.45722(9) 0.0164(3) Uani d 1 . .
O O6 0.21773(6) 0.93907(9) 0.61149(8) 0.0116(2) Uani d 1 . .
O O7 0.39611(7) 0.97551(10) 0.48078(9) 0.0174(3) Uani d 1 . .
O O8 0.25818(6) 0.96747(9) 0.40414(8) 0.0115(2) Uani d 1 . .
O O9 0.33570(7) 0.89690(10) 0.31671(9) 0.0160(3) Uani d 1 . .
O O10 0.39142(6) 0.77917(9) 0.46445(8) 0.0122(2) Uani d 1 . .
O O11 0.34480(7) 0.67242(10) 0.30582(9) 0.0143(3) Uani d 1 . .
O O12 0.41832(7) 0.58827(10) 0.46496(9) 0.0168(3) Uani d 1 . .
Na Na1 0.500000 0.99629(9) 0.250000 0.0197(2) Uani d 1 A .
Na Na2 0.500000 0.74736(9) 0.250000 0.0239(3) Uani d 1 A .
Na Na3 0.500000 0.49315(9) 0.250000 0.0192(2) Uani d 1 A .
Na Na4 0.41110(4) 0.34118(6) 0.32760(5) 0.01762(16) Uani d 1 . .
O O13 0.33515(7) 0.21655(10) 0.26482(9) 0.0161(3) Uani d 1 . .
H H13 0.3018(12) 0.232(2) 0.2144(16) 0.039(8) Uiso d 1 . .
O O14 0.37746(8) 0.31336(12) 0.45147(10) 0.0228(3) Uani d 1 . .
H H14 0.370(2) 0.366(2) 0.479(3) 0.086(14) Uiso d 1 . .
O O15 0.31493(7) 0.43482(11) 0.27597(10) 0.0175(3) Uani d 1 . .
H H15A 0.2958(12) 0.4493(19) 0.2199(14) 0.026(7) Uiso d 1 . .
H H15B 0.3004(14) 0.4779(19) 0.3006(19) 0.041(9) Uiso d 1 . .
O O16 0.49851(9) 0.23264(14) 0.37966(13) 0.0348(4) Uani d 1 . .
H H16A 0.504(3) 0.179(3) 0.352(3) 0.13(2) Uiso d 1 . .
H H16B 0.5299(14) 0.230(2) 0.4319(17) 0.051(10) Uiso d 1 . .
O O17 0.42545(8) 0.35821(12) 0.19100(10) 0.0222(3) Uani d 1 . .
H H17A 0.3901(13) 0.364(2) 0.1394(17) 0.044(9) Uiso d 1 . .
H H17B 0.4492(15) 0.316(2) 0.175(2) 0.053(10) Uiso d 1 . .
O O18 0.48239(7) 0.47272(12) 0.38301(10) 0.0198(3) Uani d 1 . .
H H18A 0.5179(12) 0.455(2) 0.4319(15) 0.031(7) Uiso d 1 . .
H H18B 0.4610(15) 0.513(2) 0.407(2) 0.053(10) Uiso d 1 . .
O O19 0.57928(7) 0.61738(12) 0.29274(10) 0.0206(3) Uani d 1 . .
H H19A 0.6093(13) 0.603(2) 0.3462(16) 0.043(9) Uiso d 1 . .
H H19B 0.6047(14) 0.629(2) 0.262(2) 0.046(9) Uiso d 1 . .
O O20 0.50365(10) 0.76172(17) 0.39592(13) 0.0405(5) Uani d 1 . .
H H20A 0.471(2) 0.777(4) 0.416(4) 0.15(2) Uiso d 1 . .
H H20B 0.5370(18) 0.742(3) 0.445(2) 0.103(17) Uiso d 1 . .
O O21 0.58506(8) 0.87360(12) 0.28898(11) 0.0218(3) Uani d 1 . .
H H21A 0.6135(13) 0.893(2) 0.3411(16) 0.042(9) Uiso d 1 . .
H H21B 0.601(2) 0.878(3) 0.246(2) 0.094(15) Uiso d 1 . .
O O22 0.58231(8) 1.11103(13) 0.30761(11) 0.0274(4) Uani d 1 . .
H H22A 0.6160(12) 1.114(2) 0.3604(16) 0.036(8) Uiso d 1 . .
H H22B 0.6034(15) 1.141(2) 0.277(2) 0.053(10) Uiso d 1 . .
O O23 0.4836(2) 1.0261(7) 0.3845(3) 0.0214(16) Uani d 0.49(3) A 2
H H23A 0.520517 1.019846 0.429088 0.032 Uiso d 0.49(3) A 2
H H23B 0.458680 0.981153 0.392879 0.032 Uiso d 0.49(3) A 2
N N1 0.24448(8) 0.28660(12) 0.33045(11) 0.0151(3) Uani d 1 . .
H H1A 0.209963 0.263685 0.284205 0.023 Uiso calc 1 . .
H H1B 0.268602 0.326406 0.309808 0.023 Uiso calc 1 . .
H H1C 0.229658 0.319666 0.367847 0.023 Uiso calc 1 . .
C C1 0.31201(10) 0.15213(14) 0.31546(13) 0.0170(4) Uani d 1 . .
H H1D 0.348055 0.108998 0.349921 0.020 Uiso calc 1 . .
H H1E 0.276807 0.111847 0.274682 0.020 Uiso calc 1 . .
C C2 0.28596(10) 0.20445(14) 0.37896(13) 0.0151(3) Uani d 1 . .
H H2 0.256858 0.158600 0.394736 0.018 Uiso calc 1 . .
C C3 0.33729(10) 0.23864(15) 0.46485(13) 0.0192(4) Uani d 1 . .
H H3A 0.315385 0.262462 0.504576 0.023 Uiso calc 1 . .
H H3B 0.365219 0.183629 0.494426 0.023 Uiso calc 1 . .
O O24 0.4901(3) 0.9763(14) 0.3884(4) 0.041(3) Uani d 0.51(3) A 1
H H24A 0.525636 0.986172 0.433912 0.061 Uiso d 0.51(3) A 1
H H24B 0.460889 1.011938 0.398180 0.061 Uiso d 0.51(3) A 1

loop_
_atom_site_aniso_label
_atom_site_aniso_U_11
_atom_site_aniso_U_22
_atom_site_aniso_U_33
_atom_site_aniso_U_12
_atom_site_aniso_U_13
_atom_site_aniso_U_23
W1 0.01187(3) 0.00678(3) 0.00937(3) 0.00066(2) 0.00455(2) -0.00038(2)
W2 0.00935(3) 0.00934(3) 0.00992(3) -0.00122(2) 0.00449(2) 0.00009(2)
W3 0.00888(3) 0.01020(3) 0.00925(3) 0.00212(2) 0.00452(2) 0.00001(2)
Sb1 0.00750(6) 0.00630(6) 0.00766(6) 0.00040(5) 0.00376(5) -0.00023(5)
O1 0.0100(5) 0.0090(6) 0.0085(5) -0.0005(4) 0.0033(4) -0.0006(4)
O2 0.0098(5) 0.0092(6) 0.0092(5) 0.0025(4) 0.0038(4) 0.0000(4)
O3 0.0092(5) 0.0098(6) 0.0083(5) 0.0002(4) 0.0041(4) 0.0001(4)
O4 0.0205(7) 0.0128(6) 0.0155(6) -0.0032(5) 0.0075(5) -0.0029(5)
O5 0.0191(7) 0.0136(6) 0.0168(6) 0.0060(5) 0.0066(5) 0.0035(5)
O6 0.0136(6) 0.0114(6) 0.0101(6) -0.0010(5) 0.0047(5) -0.0021(5)
O7 0.0144(6) 0.0168(7) 0.0200(7) -0.0046(5) 0.0050(5) -0.0026(5)
O8 0.0140(6) 0.0103(6) 0.0104(6) 0.0010(5) 0.0046(5) 0.0010(5)
O9 0.0189(7) 0.0175(7) 0.0141(6) -0.0001(5) 0.0090(5) 0.0018(5)
O10 0.0096(5) 0.0134(6) 0.0129(6) -0.0002(5) 0.0031(5) -0.0002(5)
O11 0.0165(6) 0.0163(7) 0.0125(6) 0.0016(5) 0.0080(5) 0.0002(5)
O12 0.0140(6) 0.0187(7) 0.0173(7) 0.0064(5) 0.0052(5) 0.0008(5)
Na1 0.0167(5) 0.0227(6) 0.0192(6) 0.000 0.0059(5) 0.000
Na2 0.0221(6) 0.0230(6) 0.0256(6) 0.000 0.0073(5) 0.000
Na3 0.0205(6) 0.0199(6) 0.0193(6) 0.000 0.0095(5) 0.000
Na4 0.0149(4) 0.0206(4) 0.0174(4) -0.0004(3) 0.0060(3) 0.0009(3)
O13 0.0179(7) 0.0170(7) 0.0126(6) 0.0008(5) 0.0045(5) -0.0001(5)
O14 0.0220(7) 0.0267(8) 0.0204(7) -0.0071(6) 0.0086(6) -0.0050(6)
O15 0.0201(7) 0.0148(7) 0.0157(7) 0.0036(5) 0.0043(6) -0.0012(5)
O16 0.0290(9) 0.0278(10) 0.0314(10) 0.0090(7) -0.0085(7) -0.0045(8)
O17 0.0177(7) 0.0324(9) 0.0142(7) -0.0026(6) 0.0031(6) -0.0011(6)
O18 0.0187(7) 0.0248(8) 0.0148(7) 0.0074(6) 0.0047(6) -0.0018(6)
O19 0.0177(7) 0.0266(8) 0.0182(7) 0.0008(6) 0.0075(6) 0.0056(6)
O20 0.0266(9) 0.0643(14) 0.0300(10) 0.0032(9) 0.0094(8) 0.0026(10)
O21 0.0191(7) 0.0265(8) 0.0214(8) -0.0021(6) 0.0091(6) 0.0001(6)
O22 0.0201(8) 0.0370(10) 0.0200(8) -0.0105(7) 0.0010(6) 0.0034(7)
O23 0.0177(17) 0.027(4) 0.0190(17) -0.0030(17) 0.0059(13) 0.0033(17)
N1 0.0150(7) 0.0143(7) 0.0156(7) 0.0007(6) 0.0052(6) -0.0007(6)
C1 0.0209(9) 0.0105(8) 0.0184(9) 0.0016(7) 0.0055(7) 0.0002(7)
C2 0.0184(9) 0.0110(8) 0.0150(8) -0.0004(7) 0.0049(7) 0.0025(6)
C3 0.0209(9) 0.0211(10) 0.0135(8) -0.0014(8) 0.0038(7) 0.0009(7)
O24 0.023(2) 0.080(9) 0.022(2) -0.016(3) 0.0111(17) -0.017(3)

loop_
_atom_type_symbol
_atom_type_description
_atom_type_scat_dispersion_real
_atom_type_scat_dispersion_imag
_atom_type_scat_source
C C 0.0033 0.0016 'International Tables Vol C Tables 4.2.6.8 and 6.1.1.4'
H H 0.0000 0.0000 'International Tables Vol C Tables 4.2.6.8 and 6.1.1.4'
N N 0.0061 0.0033 'International Tables Vol C Tables 4.2.6.8 and 6.1.1.4'
Na Na 0.0362 0.0249 'International Tables Vol C Tables 4.2.6.8 and 6.1.1.4'
O O 0.0106 0.0060 'International Tables Vol C Tables 4.2.6.8 and 6.1.1.4'
Sb Sb -0.5866 1.5461 'International Tables Vol C Tables 4.2.6.8 and 6.1.1.4'
W W -0.8490 6.8722 'International Tables Vol C Tables 4.2.6.8 and 6.1.1.4'

loop_
_geom_angle_atom_site_label_1
_geom_angle_atom_site_label_2
_geom_angle_atom_site_label_3
_geom_angle_site_symmetry_1
_geom_angle_site_symmetry_3
_geom_angle
_geom_angle_publ_flag
O1 W1 Sb1 7_566 . 36.42(3) ?
O1 W1 O2 7_566 7_566 72.79(4) ?
O2 W1 Sb1 7_566 . 36.37(3) ?
O4 W1 Sb1 . . 130.41(5) ?
O4 W1 O1 . 7_566 94.83(6) ?
O4 W1 O2 . 7_566 163.66(6) ?
O4 W1 O5 . . 103.63(7) ?
O4 W1 O6 . . 95.64(6) ?
O4 W1 O8 . . 100.73(6) ?
O5 W1 Sb1 . . 125.95(5) ?
O5 W1 O1 . 7_566 160.13(6) ?
O5 W1 O2 . 7_566 90.26(6) ?
O5 W1 O6 . . 99.11(6) ?
O5 W1 O8 . . 95.10(6) ?
O6 W1 Sb1 . . 77.17(4) ?
O6 W1 O1 . 7_566 86.15(5) ?
O6 W1 O2 . 7_566 73.36(5) ?
O6 W1 O8 . . 155.13(5) ?
O8 W1 Sb1 . . 77.96(4) ?
O8 W1 O1 . 7_566 74.00(5) ?
O8 W1 O2 . 7_566 86.33(5) ?
O1 W2 Sb1 7_566 . 36.33(3) ?
O1 W2 O3 7_566 . 72.77(4) ?
O3 W2 Sb1 . . 36.45(3) ?
O7 W2 Sb1 . . 128.97(5) ?
O7 W2 O1 . 7_566 93.49(6) ?
O7 W2 O3 . . 163.07(6) ?
O7 W2 O8 . . 100.36(6) ?
O7 W2 O10 . . 95.81(6) ?
O8 W2 Sb1 . . 77.78(4) ?
O8 W2 O1 . 7_566 73.67(5) ?
O8 W2 O3 . . 85.49(5) ?
O8 W2 O10 . . 153.80(5) ?
O9 W2 Sb1 . . 127.21(5) ?
O9 W2 O1 . 7_566 161.88(6) ?
O9 W2 O3 . . 91.10(6) ?
O9 W2 O7 . . 103.75(7) ?
O9 W2 O8 . . 97.40(6) ?
O9 W2 O10 . . 98.60(6) ?
O10 W2 Sb1 . . 76.02(4) ?
O10 W2 O1 . 7_566 84.96(5) ?
O10 W2 O3 . . 73.62(5) ?
O2 W3 Sb1 . . 36.78(3) ?
O2 W3 O3 . . 73.84(4) ?
O3 W3 Sb1 . . 37.06(3) ?
O6 W3 Sb1 7_566 . 77.99(4) ?
O6 W3 O2 7_566 . 74.28(5) ?
O6 W3 O3 7_566 . 85.85(5) ?
O10 W3 Sb1 . . 77.24(4) ?
O10 W3 O2 . . 85.43(5) ?
O10 W3 O3 . . 74.75(5) ?
O10 W3 O6 . 7_566 155.22(5) ?
O11 W3 Sb1 . . 126.05(4) ?
O11 W3 O2 . . 160.69(5) ?
O11 W3 O3 . . 89.55(5) ?
O11 W3 O6 . 7_566 95.15(6) ?
O11 W3 O10 . . 99.89(6) ?
O12 W3 Sb1 . . 129.14(5) ?
O12 W3 O2 . . 93.06(6) ?
O12 W3 O3 . . 163.91(6) ?
O12 W3 O6 . 7_566 99.77(6) ?
O12 W3 O10 . . 95.30(6) ?
O12 W3 O11 . . 104.81(6) ?
W1 Sb1 W1 . 7_566 180.0 ?
W1 Sb1 W2 7_566 7_566 59.590(4) ?
W1 Sb1 W2 . . 59.590(4) ?
W1 Sb1 W2 7_566 . 120.410(3) ?
W1 Sb1 W2 . 7_566 120.411(3) ?
W2 Sb1 W2 . 7_566 180.0 ?
W3 Sb1 W1 7_566 7_566 119.789(2) ?
W3 Sb1 W1 . 7_566 60.211(2) ?
W3 Sb1 W1 7_566 . 60.211(2) ?
W3 Sb1 W1 . . 119.789(2) ?
W3 Sb1 W2 . . 60.200(4) ?
W3 Sb1 W2 . 7_566 119.800(5) ?
W3 Sb1 W2 7_566 7_566 60.200(4) ?
W3 Sb1 W2 7_566 . 119.801(5) ?
W3 Sb1 W3 . 7_566 180.0 ?
O1 Sb1 W1 . . 139.17(4) ?
O1 Sb1 W1 . 7_566 40.83(4) ?
O1 Sb1 W1 7_566 . 40.83(4) ?
O1 Sb1 W1 7_566 7_566 139.17(4) ?
O1 Sb1 W2 . . 138.80(4) ?
O1 Sb1 W2 7_566 7_566 138.80(3) ?
O1 Sb1 W2 . 7_566 41.20(4) ?
O1 Sb1 W2 7_566 . 41.19(3) ?
O1 Sb1 W3 . 7_566 90.19(4) ?
O1 Sb1 W3 7_566 7_566 89.82(4) ?
O1 Sb1 W3 7_566 . 90.18(4) ?
O1 Sb1 W3 . . 89.81(4) ?
O1 Sb1 O1 . 7_566 180.0 ?
O2 Sb1 W1 7_566 . 42.06(4) ?
O2 Sb1 W1 7_566 7_566 137.94(4) ?
O2 Sb1 W1 . . 137.94(4) ?
O2 Sb1 W1 . 7_566 42.06(4) ?
O2 Sb1 W2 . . 90.01(4) ?
O2 Sb1 W2 7_566 . 89.99(4) ?
O2 Sb1 W2 . 7_566 89.99(4) ?
O2 Sb1 W2 7_566 7_566 90.01(4) ?
O2 Sb1 W3 7_566 7_566 41.59(4) ?
O2 Sb1 W3 . 7_566 138.40(4) ?
O2 Sb1 W3 7_566 . 138.41(4) ?
O2 Sb1 W3 . . 41.60(4) ?
O2 Sb1 O1 7_566 . 97.11(5) ?
O2 Sb1 O1 7_566 7_566 82.89(5) ?
O2 Sb1 O1 . . 82.89(5) ?
O2 Sb1 O1 . 7_566 97.11(5) ?
O2 Sb1 O2 . 7_566 180.0 ?
O2 Sb1 O3 7_566 7_566 84.00(5) ?
O2 Sb1 O3 7_566 . 96.00(5) ?
O2 Sb1 O3 . . 84.00(5) ?
O2 Sb1 O3 . 7_566 96.00(5) ?
O3 Sb1 W1 . 7_566 90.07(4) ?
O3 Sb1 W1 . . 89.93(4) ?
O3 Sb1 W1 7_566 7_566 89.93(4) ?
O3 Sb1 W1 7_566 . 90.07(4) ?
O3 Sb1 W2 7_566 . 137.39(4) ?
O3 Sb1 W2 . . 42.61(4) ?
O3 Sb1 W2 . 7_566 137.39(4) ?
O3 Sb1 W2 7_566 7_566 42.61(4) ?
O3 Sb1 W3 . . 42.41(3) ?
O3 Sb1 W3 . 7_566 137.59(3) ?
O3 Sb1 W3 7_566 7_566 42.41(3) ?
O3 Sb1 W3 7_566 . 137.59(4) ?
O3 Sb1 O1 7_566 . 83.80(5) ?
O3 Sb1 O1 7_566 7_566 96.21(5) ?
O3 Sb1 O1 . 7_566 83.79(5) ?
O3 Sb1 O1 . . 96.20(5) ?
O3 Sb1 O3 . 7_566 180.00(6) ?
W1 O1 W2 7_566 7_566 95.28(5) ?
Sb1 O1 W1 . 7_566 102.75(5) ?
Sb1 O1 W2 . 7_566 102.47(5) ?
W3 O2 W1 . 7_566 94.91(5) ?
Sb1 O2 W1 . 7_566 101.57(5) ?
Sb1 O2 W3 . . 101.63(5) ?
W3 O3 W2 . . 93.64(5) ?
Sb1 O3 W2 . . 100.94(5) ?
Sb1 O3 W3 . . 100.53(5) ?
W1 O6 W3 . 7_566 114.36(6) ?
W2 O8 W1 . . 113.61(6) ?
W3 O10 W2 . . 114.38(6) ?
O21 Na1 Na2 . . 45.59(4) ?
O21 Na1 Na2 2_655 . 45.59(4) ?
O21 Na1 O21 . 2_655 91.19(9) ?
O22 Na1 Na2 . . 133.05(5) ?
O22 Na1 Na2 2_655 . 133.05(5) ?
O22 Na1 O21 . . 87.99(6) ?
O22 Na1 O21 2_655 2_655 87.99(6) ?
O22 Na1 O21 . 2_655 172.04(6) ?
O22 Na1 O21 2_655 . 172.04(6) ?
O22 Na1 O22 2_655 . 93.90(10) ?
O22 Na1 O23 2_655 . 84.0(2) ?
O22 Na1 O23 . . 82.30(18) ?
O22 Na1 O23 . 2_655 84.0(2) ?
O22 Na1 O23 2_655 2_655 82.30(18) ?
O22 Na1 O24 . 2_655 97.9(4) ?
O22 Na1 O24 2_655 2_655 91.4(3) ?
O22 Na1 O24 . . 91.4(3) ?
O22 Na1 O24 2_655 . 97.9(4) ?
O23 Na1 Na2 2_655 . 100.1(2) ?
O23 Na1 Na2 . . 100.1(2) ?
O23 Na1 O21 . . 103.9(2) ?
O23 Na1 O21 2_655 . 90.22(18) ?
O23 Na1 O23 2_655 . 159.8(5) ?
O24 Na1 Na2 2_655 . 83.2(5) ?
O24 Na1 Na2 . . 83.2(5) ?
O24 Na1 O21 2_655 . 80.7(3) ?
O24 Na1 O21 2_655 2_655 89.8(4) ?
O24 Na1 O21 . 2_655 80.7(3) ?
O24 Na1 O21 . . 89.8(4) ?
O24 Na1 O23 2_655 2_655 17.2(3) ?
O24 Na1 O23 . 2_655 175.4(5) ?
O24 Na1 O24 . 2_655 166.4(9) ?
Na1 Na2 Na3 . . 180.0 ?
O19 Na2 Na1 . . 138.05(4) ?
O19 Na2 Na1 2_655 . 138.06(4) ?
O19 Na2 Na3 . . 41.95(4) ?
O19 Na2 Na3 2_655 . 41.94(4) ?
O19 Na2 O19 2_655 . 83.89(9) ?
O19 Na2 O21 2_655 . 176.21(6) ?
O19 Na2 O21 . . 93.33(5) ?
O19 Na2 O21 . 2_655 176.21(6) ?
O19 Na2 O21 2_655 2_655 93.33(5) ?
O20 Na2 Na1 2_655 . 85.11(7) ?
O20 Na2 Na1 . . 85.11(7) ?
O20 Na2 Na3 2_655 . 94.89(7) ?
O20 Na2 Na3 . . 94.89(7) ?
O20 Na2 O19 . . 90.93(7) ?
O20 Na2 O19 . 2_655 96.34(7) ?
O20 Na2 O19 2_655 2_655 90.93(7) ?
O20 Na2 O19 2_655 . 96.34(7) ?
O20 Na2 O20 . 2_655 170.23(13) ?
O20 Na2 O21 . . 86.25(7) ?
O20 Na2 O21 2_655 2_655 86.26(7) ?
O20 Na2 O21 2_655 . 86.81(7) ?
O20 Na2 O21 . 2_655 86.81(7) ?
O21 Na2 Na1 2_655 . 44.78(4) ?
O21 Na2 Na1 . . 44.78(4) ?
O21 Na2 Na3 2_655 . 135.22(4) ?
O21 Na2 Na3 . . 135.22(4) ?
O21 Na2 O21 2_655 . 89.56(9) ?
Na4 Na3 Na2 2_655 . 128.30(2) ?
Na4 Na3 Na2 . . 128.29(2) ?
Na4 Na3 Na4 2_655 . 103.41(4) ?
O17 Na3 Na2 . . 140.10(4) ?
O17 Na3 Na2 2_655 . 140.10(4) ?
O17 Na3 Na4 2_655 2_655 43.71(4) ?
O17 Na3 Na4 . . 43.71(4) ?
O17 Na3 Na4 2_655 . 76.82(5) ?
O17 Na3 Na4 . 2_655 76.82(5) ?
O17 Na3 O17 2_655 . 79.80(9) ?
O18 Na3 Na2 2_655 . 96.98(5) ?
O18 Na3 Na2 . . 96.98(5) ?
O18 Na3 Na4 2_655 2_655 43.80(4) ?
O18 Na3 Na4 2_655 . 124.83(5) ?
O18 Na3 Na4 . 2_655 124.84(5) ?
O18 Na3 Na4 . . 43.80(4) ?
O18 Na3 O17 . . 87.51(6) ?
O18 Na3 O17 2_655 2_655 87.51(6) ?
O18 Na3 O17 2_655 . 81.79(6) ?
O18 Na3 O17 . 2_655 81.79(6) ?
O18 Na3 O18 . 2_655 166.05(10) ?
O18 Na3 O19 2_655 . 90.52(6) ?
O18 Na3 O19 2_655 2_655 99.67(6) ?
O18 Na3 O19 . . 99.67(6) ?
O18 Na3 O19 . 2_655 90.52(6) ?
O19 Na3 Na2 . . 43.24(4) ?
O19 Na3 Na2 2_655 . 43.24(4) ?
O19 Na3 Na4 . . 143.27(4) ?
O19 Na3 Na4 . 2_655 95.82(4) ?
O19 Na3 Na4 2_655 2_655 143.27(4) ?
O19 Na3 Na4 2_655 . 95.82(4) ?
O19 Na3 O17 2_655 . 97.35(6) ?
O19 Na3 O17 2_655 2_655 171.87(6) ?
O19 Na3 O17 . . 171.87(6) ?
O19 Na3 O17 . 2_655 97.35(6) ?
O19 Na3 O19 2_655 . 86.47(9) ?
O13 Na4 Na3 . . 134.78(5) ?
O13 Na4 O14 . . 81.91(6) ?
O14 Na4 Na3 . . 142.74(5) ?
O15 Na4 Na3 . . 94.91(5) ?
O15 Na4 O13 . . 81.40(6) ?
O15 Na4 O14 . . 83.06(6) ?
O15 Na4 O18 . . 95.30(6) ?
O16 Na4 Na3 . . 91.62(6) ?
O16 Na4 O13 . . 92.36(7) ?
O16 Na4 O14 . . 93.13(7) ?
O16 Na4 O15 . . 173.08(7) ?
O16 Na4 O17 . . 91.86(7) ?
O16 Na4 O18 . . 91.03(7) ?
O17 Na4 Na3 . . 45.83(4) ?
O17 Na4 O13 . . 89.02(6) ?
O17 Na4 O14 . . 169.82(6) ?
O17 Na4 O15 . . 91.04(6) ?
O17 Na4 O18 . . 89.07(6) ?
O18 Na4 Na3 . . 43.24(4) ?
O18 Na4 O13 . . 176.16(6) ?
O18 Na4 O14 . . 99.71(6) ?
Na4 O13 H13 . . 115.7(19) ?
C1 O13 Na4 . . 123.74(12) ?
C1 O13 H13 . . 109.0(19) ?
Na4 O14 H14 . . 117(3) ?
C3 O14 Na4 . . 129.46(12) ?
C3 O14 H14 . . 106(3) ?
Na4 O15 H15A . . 121.8(17) ?
Na4 O15 H15B . . 132(2) ?
H15A O15 H15B . . 102(3) ?
Na4 O16 H16A . . 126(4) ?
Na4 O16 H16B . . 129(2) ?
H16A O16 H16B . . 104(4) ?
Na3 O17 H17A . . 121(2) ?
Na3 O17 H17B . . 104(2) ?
Na4 O17 Na3 . . 90.46(6) ?
Na4 O17 H17A . . 121(2) ?
Na4 O17 H17B . . 120(2) ?
H17A O17 H17B . . 101(3) ?
Na3 O18 Na4 . . 92.96(6) ?
Na3 O18 H18A . . 117.0(17) ?
Na3 O18 H18B . . 127(2) ?
Na4 O18 H18A . . 111.3(17) ?
Na4 O18 H18B . . 106(2) ?
H18A O18 H18B . . 101(3) ?
Na2 O19 H19A . . 130(2) ?
Na2 O19 H19B . . 104(2) ?
Na3 O19 Na2 . . 94.82(6) ?
Na3 O19 H19A . . 109(2) ?
Na3 O19 H19B . . 121(2) ?
H19A O19 H19B . . 101(3) ?
Na2 O20 H20A . . 130(4) ?
Na2 O20 H20B . . 126(3) ?
H20A O20 H20B . . 104(4) ?
Na1 O21 Na2 . . 89.63(6) ?
Na1 O21 H21A . . 104(2) ?
Na1 O21 H21B . . 103(3) ?
Na2 O21 H21A . . 132(2) ?
Na2 O21 H21B . . 109(3) ?
H21A O21 H21B . . 113(3) ?
Na1 O22 H22A . . 131.2(19) ?
Na1 O22 H22B . . 125(2) ?
H22A O22 H22B . . 95(3) ?
Na1 O23 H23A . . 109.8 ?
Na1 O23 H23B . . 109.3 ?
H23A O23 H23B . . 104.3 ?
H1A N1 H1B . . 109.5 ?
H1A N1 H1C . . 109.5 ?
H1B N1 H1C . . 109.5 ?
C2 N1 H1A . . 109.5 ?
C2 N1 H1B . . 109.5 ?
C2 N1 H1C . . 109.5 ?
O13 C1 H1D . . 109.1 ?
O13 C1 H1E . . 109.1 ?
O13 C1 C2 . . 112.67(15) ?
H1D C1 H1E . . 107.8 ?
C2 C1 H1D . . 109.1 ?
C2 C1 H1E . . 109.1 ?
N1 C2 C1 . . 108.36(15) ?
N1 C2 H2 . . 107.3 ?
N1 C2 C3 . . 110.62(16) ?
C1 C2 H2 . . 107.3 ?
C3 C2 C1 . . 115.57(17) ?
C3 C2 H2 . . 107.3 ?
O14 C3 C2 . . 112.56(16) ?
O14 C3 H3A . . 109.1 ?
O14 C3 H3B . . 109.1 ?
C2 C3 H3A . . 109.1 ?
C2 C3 H3B . . 109.1 ?
H3A C3 H3B . . 107.8 ?
Na1 O24 H24A . . 115.3 ?
Na1 O24 H24B . . 115.9 ?
H24A O24 H24B . . 104.5 ?

loop_
_geom_bond_atom_site_label_1
_geom_bond_atom_site_label_2
_geom_bond_site_symmetry_2
_geom_bond_distance
_geom_bond_publ_flag
W1 Sb1 . 3.2668(2) ?
W1 O1 7_566 2.1899(12) ?
W1 O2 7_566 2.2339(13) ?
W1 O4 . 1.7435(14) ?
W1 O5 . 1.7449(13) ?
W1 O6 . 1.9391(13) ?
W1 O8 . 1.9471(13) ?
W2 Sb1 . 3.27720(15) ?
W2 O1 7_566 2.2106(12) ?
W2 O3 . 2.2599(12) ?
W2 O7 . 1.7455(14) ?
W2 O8 . 1.9387(13) ?
W2 O9 . 1.7312(13) ?
W2 O10 . 1.9477(13) ?
W3 Sb1 . 3.23479(15) ?
W3 O2 . 2.1925(12) ?
W3 O3 . 2.2189(12) ?
W3 O6 7_566 1.9416(13) ?
W3 O10 . 1.9383(13) ?
W3 O11 . 1.7452(13) ?
W3 O12 . 1.7394(13) ?
Sb1 O1 . 1.9885(12) ?
Sb1 O1 7_566 1.9885(12) ?
Sb1 O2 7_566 1.9773(12) ?
Sb1 O2 . 1.9773(12) ?
Sb1 O3 . 1.9830(12) ?
Sb1 O3 7_566 1.9830(12) ?
Na1 Na2 . 3.4647(18) ?
Na1 O21 . 2.4404(18) ?
Na1 O21 2_655 2.4405(18) ?
Na1 O22 2_655 2.3394(18) ?
Na1 O22 . 2.3394(18) ?
Na1 O23 2_655 2.371(6) ?
Na1 O23 . 2.371(6) ?
Na1 O24 . 2.346(6) ?
Na1 O24 2_655 2.346(6) ?
Na2 Na3 . 3.5381(18) ?
Na2 O19 . 2.4322(19) ?
Na2 O19 2_655 2.4322(19) ?
Na2 O20 . 2.346(2) ?
Na2 O20 2_655 2.346(2) ?
Na2 O21 2_655 2.4752(19) ?
Na2 O21 . 2.4752(19) ?
Na3 Na4 . 3.4130(11) ?
Na3 Na4 2_655 3.4130(11) ?
Na3 O17 2_655 2.4480(19) ?
Na3 O17 . 2.4480(19) ?
Na3 O18 . 2.3414(15) ?
Na3 O18 2_655 2.3414(15) ?
Na3 O19 . 2.3733(18) ?
Na3 O19 2_655 2.3733(18) ?
Na4 O13 . 2.3669(17) ?
Na4 O14 . 2.4085(17) ?
Na4 O15 . 2.3636(17) ?
Na4 O16 . 2.3479(19) ?
Na4 O17 . 2.3585(17) ?
Na4 O18 . 2.3655(18) ?
O13 H13 . 0.90(2) ?
O13 C1 . 1.428(2) ?
O14 H14 . 0.91(2) ?
O14 C3 . 1.431(3) ?
O15 H15A . 0.88(2) ?
O15 H15B . 0.84(2) ?
O16 H16A . 0.90(3) ?
O16 H16B . 0.88(2) ?
O17 H17A . 0.92(2) ?
O17 H17B . 0.88(2) ?
O18 H18A . 0.92(2) ?
O18 H18B . 0.91(2) ?
O19 H19A . 0.90(2) ?
O19 H19B . 0.88(2) ?
O20 H20A . 0.92(3) ?
O20 H20B . 0.91(3) ?
O21 H21A . 0.89(2) ?
O21 H21B . 0.89(3) ?
O22 H22A . 0.91(2) ?
O22 H22B . 0.89(2) ?
O23 H23A . 0.8740 ?
O23 H23B . 0.8741 ?
N1 H1A . 0.9100 ?
N1 H1B . 0.9100 ?
N1 H1C . 0.9100 ?
N1 C2 . 1.496(2) ?
C1 H1D . 0.9900 ?
C1 H1E . 0.9900 ?
C1 C2 . 1.531(3) ?
C2 H2 . 1.0000 ?
C2 C3 . 1.517(3) ?
C3 H3A . 0.9900 ?
C3 H3B . 0.9900 ?
O24 H24A . 0.8699 ?
O24 H24B . 0.8705 ?

loop_
_geom_torsion_atom_site_label_1
_geom_torsion_atom_site_label_2
_geom_torsion_atom_site_label_3
_geom_torsion_atom_site_label_4
_geom_torsion_site_symmetry_1
_geom_torsion_site_symmetry_2
_geom_torsion_site_symmetry_3
_geom_torsion_site_symmetry_4
_geom_torsion
_geom_torsion_publ_flag
Na4 O13 C1 C2 . . . . 51.8(2) ?
Na4 O14 C3 C2 . . . . -31.5(2) ?
O13 C1 C2 N1 . . . . 44.2(2) ?
O13 C1 C2 C3 . . . . -80.5(2) ?
N1 C2 C3 O14 . . . . -56.4(2) ?
C1 C2 C3 O14 . . . . 67.2(2) ?

_cod_database_fobs_code 2022398
